data_7130773
loop_
_publ_author_name
'Mehrotra, Sonam'
'Raje, Sakthi'
'Jain, Anant Kumar'
'Butcher, R. J.'
'Angamuthu, Raja'

_publ_section_title
;
 Triazine based eccentric Piedfort units towards a single source hydrogen
 bonded network
;
_journal_name_full 'Chemical Communications'
_journal_paper_doi 10.1039/D2CC03327E
_journal_year 2022
_chemical_formula_moiety 'C12 H23 N5 S'
_chemical_formula_sum 'C12 H23 N5 S'
_chemical_formula_weight 269.41
_space_group_crystal_system monoclinic
_space_group_IT_number 14
_space_group_name_Hall '-P 2yn'
_space_group_name_H-M_alt 'P 1 21/n 1'
_atom_sites_solution_hydrogens mixed
_audit_creation_method SHELXL-2018/3
_audit_update_record
;
2022-07-16 deposited with the CCDC.	2022-09-26 downloaded from the CCDC.
;
_cell_angle_alpha 90
_cell_angle_beta 114.4290(10)
_cell_angle_gamma 90
_cell_formula_units_Z 16
_cell_length_a 21.0568(9)
_cell_length_b 14.4050(6)
_cell_length_c 22.7028(9)
_cell_measurement_reflns_used 8804
_cell_measurement_temperature 123(2)
_cell_measurement_theta_max 23.98
_cell_measurement_theta_min 2.22
_cell_volume 6269.8(5)
_computing_cell_refinement 'Bruker SAINT'
_computing_data_collection 'Bruker APEX2'
_computing_data_reduction 'Bruker SAINT'
_computing_molecular_graphics 'Bruker SHELXTL (Sheldrick 2008)'
_computing_publication_material 'Bruker SHELXTL (Sheldrick 2008)'
_computing_structure_refinement 'SHELXL-2018/3 (Sheldrick, 2018)'
_computing_structure_solution 'SHELXT (Sheldrick 2008)'
_diffrn_ambient_temperature 123(2)
_diffrn_measured_fraction_theta_full 0.998
_diffrn_measured_fraction_theta_max 0.998
_diffrn_measurement_device_type 'Bruker APEX-II CCD'
_diffrn_measurement_method '\f and \w scans'
_diffrn_radiation_type MoK\a
_diffrn_radiation_wavelength 0.71073
_diffrn_reflns_av_R_equivalents 0.0959
_diffrn_reflns_av_unetI/netI 0.1036
_diffrn_reflns_Laue_measured_fraction_full 0.998
_diffrn_reflns_Laue_measured_fraction_max 0.998
_diffrn_reflns_limit_h_max 25
_diffrn_reflns_limit_h_min -25
_diffrn_reflns_limit_k_max 17
_diffrn_reflns_limit_k_min -17
_diffrn_reflns_limit_l_max 26
_diffrn_reflns_limit_l_min -27
_diffrn_reflns_number 50360
_diffrn_reflns_point_group_measured_fraction_full 0.998
_diffrn_reflns_point_group_measured_fraction_max 0.998
_diffrn_reflns_theta_full 25.242
_diffrn_reflns_theta_max 25.252
_diffrn_reflns_theta_min 2.228
_exptl_absorpt_coefficient_mu 0.200
_exptl_absorpt_correction_T_max 0.7457
_exptl_absorpt_correction_T_min 0.6053
_exptl_absorpt_correction_type multi-scan
_exptl_absorpt_process_details 'Sadabs (Sheldrick, 1996)'
_exptl_crystal_colour colorless
_exptl_crystal_density_diffrn 1.142
_exptl_crystal_description prism
_exptl_crystal_F_000 2336
_exptl_crystal_size_max 0.27
_exptl_crystal_size_mid 0.18
_exptl_crystal_size_min 0.11
_refine_diff_density_max 0.272
_refine_diff_density_min -0.272
_refine_diff_density_rms 0.058
_refine_ls_extinction_method none
_refine_ls_goodness_of_fit_ref 1.007
_refine_ls_hydrogen_treatment mixed
_refine_ls_matrix_type full
_refine_ls_number_parameters 681
_refine_ls_number_reflns 11345
_refine_ls_number_restraints 0
_refine_ls_restrained_S_all 1.007
_refine_ls_R_factor_all 0.1265
_refine_ls_R_factor_gt 0.0581
_refine_ls_shift/su_max 0.001
_refine_ls_shift/su_mean 0.000
_refine_ls_structure_factor_coef Fsqd
_refine_ls_weighting_details 'w=1/[\s^2^(Fo^2^)+(0.0507P)^2^+0.8346P] where P=(Fo^2^+2Fc^2^)/3'
_refine_ls_weighting_scheme calc
_refine_ls_wR_factor_gt 0.1054
_refine_ls_wR_factor_ref 0.1253
_reflns_Friedel_coverage 0.000
_reflns_number_gt 6675
_reflns_number_total 11345
_reflns_threshold_expression 'I > 2\s(I)'
_cod_data_source_file d2cc03327e2.cif
_cod_data_source_block shelx_CCDC1
_cod_original_sg_symbol_H-M 'P 21/n'
_cod_database_code 7130773
_shelx_shelxl_version_number 2018/3
_shelx_space_group_comment
;
The symmetry employed for this shelxl refinement is uniquely defined
by the following loop, which should always be used as a source of
symmetry information in preference to the above space-group names.
They are only intended as comments.
;

loop_
_space_group_symop_operation_xyz
'x, y, z'
'-x+1/2, y+1/2, -z+1/2'
'-x, -y, -z'
'x-1/2, -y-1/2, z-1/2'

loop_
_atom_site_label
_atom_site_type_symbol
_atom_site_fract_x
_atom_site_fract_y
_atom_site_fract_z
_atom_site_U_iso_or_equiv
_atom_site_adp_type
_atom_site_occupancy
_atom_site_site_symmetry_order
_atom_site_calc_flag
_atom_site_refinement_flags_posn
_atom_site_refinement_flags_adp
_atom_site_refinement_flags_occupancy
_atom_site_disorder_assembly
_atom_site_disorder_group
S2 S -0.05376(4) 0.40650(5) 0.45561(4) 0.0292(2) Uani 1 1 d . . . . .
N1B N 0.00457(11) 0.24650(15) 0.46653(10) 0.0193(5) Uani 1 1 d . . . . .
N2B N -0.02556(11) 0.13085(15) 0.38302(10) 0.0190(5) Uani 1 1 d . . . . .
N3B N -0.08720(11) 0.27635(15) 0.36321(10) 0.0187(5) Uani 1 1 d . . . . .
N4B N 0.06561(11) 0.11107(15) 0.48315(10) 0.0214(6) Uani 1 1 d . . . . .
H4BB H 0.089743 0.132977 0.522304 0.026 Uiso 1 1 calc R U . . .
S1 S 0.27620(4) 0.18698(6) 0.59392(4) 0.0293(2) Uani 1 1 d . . . . .
N1A N 0.16119(11) 0.20317(15) 0.60889(10) 0.0201(5) Uani 1 1 d . . . . .
N2A N 0.15319(11) 0.22742(15) 0.71003(10) 0.0185(5) Uani 1 1 d . . . . .
N3A N 0.26487(11) 0.20628(15) 0.70663(10) 0.0203(6) Uani 1 1 d . . . . .
N4A N 0.05629(11) 0.22939(15) 0.61366(10) 0.0234(6) Uani 1 1 d . . . . .
H4AB H 0.037999 0.226643 0.571135 0.028 Uiso 1 1 calc R U . . .
N5A N 0.25370(11) 0.21493(15) 0.80259(10) 0.0204(6) Uani 1 1 d . . . . .
H5AD H 0.299020 0.205439 0.821172 0.025 Uiso 1 1 calc R U . . .
C1A C 0.23012(14) 0.20022(18) 0.64274(14) 0.0211(7) Uani 1 1 d . . . . .
C2A C 0.12513(14) 0.21985(18) 0.64505(13) 0.0188(7) Uani 1 1 d . . . . .
C3A C 0.22233(14) 0.21630(17) 0.73765(13) 0.0183(7) Uani 1 1 d . . . . .
C4A C 0.36415(14) 0.1566(2) 0.65190(14) 0.0284(7) Uani 1 1 d . . . . .
H4AA H 0.376901 0.196629 0.691140 0.034 Uiso 1 1 calc R U . . .
C5A C 0.36856(18) 0.0563(2) 0.67202(17) 0.0522(10) Uani 1 1 d . . . . .
H5AA H 0.416507 0.041752 0.702178 0.078 Uiso 1 1 calc R U . . .
H5AB H 0.354958 0.016508 0.633727 0.078 Uiso 1 1 calc R U . . .
H5AC H 0.337068 0.045398 0.693232 0.078 Uiso 1 1 calc R U . . .
C6A C 0.41364(16) 0.1779(2) 0.62004(16) 0.0460(9) Uani 1 1 d . . . . .
H6AA H 0.461414 0.161653 0.649781 0.069 Uiso 1 1 calc R U . . .
H6AB H 0.411291 0.244149 0.609639 0.069 Uiso 1 1 calc R U . . .
H6AC H 0.400028 0.141418 0.580225 0.069 Uiso 1 1 calc R U . . .
C7A C 0.00928(14) 0.2441(2) 0.64524(13) 0.0243(7) Uani 1 1 d . . . . .
H7AA H 0.027978 0.295958 0.677088 0.029 Uiso 1 1 calc R U . . .
C8A C -0.06087(15) 0.2725(2) 0.59427(15) 0.0432(9) Uani 1 1 d . . . . .
H8AA H -0.055406 0.327684 0.571512 0.065 Uiso 1 1 calc R U . . .
H8AB H -0.092470 0.286722 0.614861 0.065 Uiso 1 1 calc R U . . .
H8AC H -0.080308 0.221669 0.563315 0.065 Uiso 1 1 calc R U . . .
C9A C 0.00269(14) 0.15759(19) 0.68110(13) 0.0293(8) Uani 1 1 d . . . . .
H9AA H 0.048320 0.142205 0.715430 0.044 Uiso 1 1 calc R U . . .
H9AB H -0.013868 0.105562 0.650704 0.044 Uiso 1 1 calc R U . . .
H9AC H -0.030623 0.169435 0.700190 0.044 Uiso 1 1 calc R U . . .
C10A C 0.21704(14) 0.22822(19) 0.84385(13) 0.0222(7) Uani 1 1 d . . . . .
H10A H 0.169809 0.199384 0.821926 0.027 Uiso 1 1 calc R U . . .
C11A C 0.20726(16) 0.3304(2) 0.85303(15) 0.0402(9) Uani 1 1 d . . . . .
H11A H 0.180783 0.359284 0.810820 0.060 Uiso 1 1 calc R U . . .
H11B H 0.252971 0.360397 0.873898 0.060 Uiso 1 1 calc R U . . .
H11C H 0.181702 0.337706 0.880316 0.060 Uiso 1 1 calc R U . . .
C12A C 0.25562(16) 0.1785(2) 0.90778(13) 0.0390(9) Uani 1 1 d . . . . .
H12A H 0.258120 0.112027 0.899832 0.059 Uiso 1 1 calc R U . . .
H12B H 0.230734 0.187675 0.935481 0.059 Uiso 1 1 calc R U . . .
H12C H 0.302928 0.203744 0.929287 0.059 Uiso 1 1 calc R U . . .
S3 S 0.20580(4) 0.26719(6) 0.37183(4) 0.0305(2) Uani 1 1 d . . . . .
N1C N 0.32692(11) 0.26739(16) 0.36665(10) 0.0238(6) Uani 1 1 d . . . . .
N2C N 0.34419(11) 0.26678(15) 0.26840(10) 0.0209(6) Uani 1 1 d . . . . .
N3C N 0.22861(11) 0.27415(15) 0.26485(11) 0.0211(6) Uani 1 1 d . . . . .
N4C N 0.43611(11) 0.25970(16) 0.36802(11) 0.0254(6) Uani 1 1 d . . . . .
H4CB H 0.451481 0.252313 0.410138 0.030 Uiso 1 1 calc R U . . .
N5C N 0.24683(13) 0.27735(17) 0.17243(12) 0.0246(6) Uani 1 1 d . . . . .
H5CD H 0.2058(12) 0.2759(17) 0.1556(12) 0.010(8) Uiso 1 1 d . . . . .
C1C C 0.25910(14) 0.27155(19) 0.32919(14) 0.0227(7) Uani 1 1 d . . . . .
C2C C 0.36752(14) 0.26400(19) 0.33352(13) 0.0211(7) Uani 1 1 d . . . . .
C3C C 0.27468(14) 0.27240(18) 0.23735(13) 0.0197(7) Uani 1 1 d . . . . .
C4C C 0.12330(14) 0.3158(2) 0.31424(15) 0.0302(8) Uani 1 1 d . . . . .
H4CA H 0.109034 0.283582 0.271670 0.036 Uiso 1 1 calc R U . . .
C5C C 0.06968(16) 0.2970(2) 0.34109(17) 0.0513(10) Uani 1 1 d . . . . .
H5CA H 0.024576 0.322825 0.311760 0.077 Uiso 1 1 calc R U . . .
H5CB H 0.084601 0.326181 0.383724 0.077 Uiso 1 1 calc R U . . .
H5CC H 0.065134 0.229893 0.345175 0.077 Uiso 1 1 calc R U . . .
C6C C 0.13009(17) 0.4193(2) 0.30499(16) 0.0448(9) Uani 1 1 d . . . . .
H6CA H 0.085501 0.443481 0.273399 0.067 Uiso 1 1 calc R U . . .
H6CB H 0.166356 0.429758 0.289214 0.067 Uiso 1 1 calc R U . . .
H6CC H 0.142794 0.451339 0.346398 0.067 Uiso 1 1 calc R U . . .
C7C C 0.48760(14) 0.2665(2) 0.34055(14) 0.0277(7) Uani 1 1 d . . . . .
H7CA H 0.468188 0.307957 0.301828 0.033 Uiso 1 1 calc R U . . .
C8C C 0.55289(15) 0.3116(2) 0.38986(15) 0.0446(9) Uani 1 1 d . . . . .
H8CA H 0.541078 0.372230 0.402133 0.067 Uiso 1 1 calc R U . . .
H8CB H 0.586892 0.319757 0.371089 0.067 Uiso 1 1 calc R U . . .
H8CC H 0.572961 0.271924 0.428271 0.067 Uiso 1 1 calc R U . . .
C9C C 0.50304(16) 0.1730(2) 0.31878(15) 0.0402(9) Uani 1 1 d . . . . .
H9CA H 0.459494 0.145064 0.288048 0.060 Uiso 1 1 calc R U . . .
H9CB H 0.524576 0.132182 0.356389 0.060 Uiso 1 1 calc R U . . .
H9CC H 0.535042 0.181325 0.297805 0.060 Uiso 1 1 calc R U . . .
C10C C 0.28460(14) 0.25069(19) 0.13382(13) 0.0233(7) Uani 1 1 d . . . . .
H10C H 0.332677 0.277396 0.154436 0.028 Uiso 1 1 calc R U . . .
C11C C 0.29059(16) 0.1458(2) 0.13284(16) 0.0417(9) Uani 1 1 d . . . . .
H11G H 0.317409 0.123133 0.176937 0.063 Uiso 1 1 calc R U . . .
H11H H 0.314386 0.128298 0.105409 0.063 Uiso 1 1 calc R U . . .
H11I H 0.243862 0.118266 0.115529 0.063 Uiso 1 1 calc R U . . .
C12C C 0.24828(15) 0.2910(2) 0.06646(13) 0.0404(9) Uani 1 1 d . . . . .
H12G H 0.248179 0.358932 0.069144 0.061 Uiso 1 1 calc R U . . .
H12H H 0.200131 0.268333 0.046460 0.061 Uiso 1 1 calc R U . . .
H12I H 0.273045 0.271948 0.040188 0.061 Uiso 1 1 calc R U . . .
S4 S 0.56017(4) 0.10145(5) 0.51884(4) 0.0297(2) Uani 1 1 d . . . . .
N1D N 0.48430(11) 0.24450(15) 0.51161(10) 0.0215(6) Uani 1 1 d . . . . .
N2D N 0.50940(11) 0.36406(15) 0.59139(11) 0.0205(5) Uani 1 1 d . . . . .
N3D N 0.58840(11) 0.23521(15) 0.60873(10) 0.0205(5) Uani 1 1 d . . . . .
N4D N 0.40637(11) 0.36112(15) 0.49955(11) 0.0257(6) Uani 1 1 d . . . . .
H4DB H 0.378499 0.330200 0.465113 0.031 Uiso 1 1 calc R U . . .
N5D N 0.61372(11) 0.35493(15) 0.68124(10) 0.0236(6) Uani 1 1 d . . . . .
H5DD H 0.650932 0.322213 0.704674 0.028 Uiso 1 1 calc R U . . .
C1D C 0.54354(14) 0.20418(19) 0.55099(13) 0.0212(7) Uani 1 1 d . . . . .
C2D C 0.46860(14) 0.3235(2) 0.53552(13) 0.0216(7) Uani 1 1 d . . . . .
C3D C 0.56851(14) 0.31755(19) 0.62546(13) 0.0192(7) Uani 1 1 d . . . . .
C4D C 0.62774(16) 0.0411(2) 0.58605(15) 0.0290(8) Uani 1 1 d . . . . .
H4DA H 0.6637(13) 0.0861(17) 0.6060(12) 0.022(7) Uiso 1 1 d . . . . .
C5D C 0.60075(16) 0.0066(2) 0.63406(15) 0.0418(9) Uani 1 1 d . . . . .
H5DA H 0.638407 -0.024908 0.669798 0.063 Uiso 1 1 calc R U . . .
H5DB H 0.562340 -0.037075 0.612636 0.063 Uiso 1 1 calc R U . . .
H5DC H 0.583945 0.059221 0.650971 0.063 Uiso 1 1 calc R U . . .
C6D C 0.65263(16) -0.0382(2) 0.55609(15) 0.0421(9) Uani 1 1 d . . . . .
H6DA H 0.690822 -0.071428 0.590213 0.063 Uiso 1 1 calc R U . . .
H6DB H 0.669119 -0.012891 0.524849 0.063 Uiso 1 1 calc R U . . .
H6DC H 0.613916 -0.081145 0.534010 0.063 Uiso 1 1 calc R U . . .
C7D C 0.38137(14) 0.44905(19) 0.51305(14) 0.0265(7) Uani 1 1 d . . . . .
H7DA H 0.411397 0.466644 0.558812 0.032 Uiso 1 1 calc R U . . .
C8D C 0.30699(15) 0.4405(2) 0.50606(16) 0.0413(9) Uani 1 1 d . . . . .
H8DA H 0.304244 0.391714 0.534971 0.062 Uiso 1 1 calc R U . . .
H8DB H 0.276486 0.424679 0.461221 0.062 Uiso 1 1 calc R U . . .
H8DC H 0.292061 0.499744 0.517469 0.062 Uiso 1 1 calc R U . . .
C9D C 0.38874(18) 0.5229(2) 0.46941(17) 0.0522(10) Uani 1 1 d . . . . .
H9DA H 0.437806 0.528155 0.476583 0.078 Uiso 1 1 calc R U . . .
H9DB H 0.372667 0.582525 0.479037 0.078 Uiso 1 1 calc R U . . .
H9DC H 0.360542 0.506232 0.424180 0.078 Uiso 1 1 calc R U . . .
C10D C 0.60579(15) 0.4460(2) 0.70604(14) 0.0293(8) Uani 1 1 d . . . . .
H10D H 0.586805 0.490249 0.668857 0.035 Uiso 1 1 calc R U . . .
C11D C 0.55560(17) 0.4418(2) 0.73797(16) 0.0518(10) Uani 1 1 d . . . . .
H11J H 0.510881 0.416464 0.707408 0.078 Uiso 1 1 calc R U . . .
H11K H 0.548450 0.504360 0.751009 0.078 Uiso 1 1 calc R U . . .
H11L H 0.574887 0.401698 0.776227 0.078 Uiso 1 1 calc R U . . .
C12D C 0.67742(16) 0.4798(2) 0.75243(16) 0.0506(10) Uani 1 1 d . . . . .
H12J H 0.707488 0.485935 0.729273 0.076 Uiso 1 1 calc R U . . .
H12K H 0.698028 0.435116 0.787816 0.076 Uiso 1 1 calc R U . . .
H12L H 0.672939 0.540309 0.770126 0.076 Uiso 1 1 calc R U . . .
N5B N -0.11488(11) 0.16623(14) 0.28434(10) 0.0208(6) Uani 1 1 d . . . . .
H5BD H -0.139884 0.210119 0.257980 0.025 Uiso 1 1 calc R U . . .
C1B C -0.04540(14) 0.29858(18) 0.42373(13) 0.0199(7) Uani 1 1 d . . . . .
C2B C 0.01332(13) 0.16328(19) 0.44251(13) 0.0188(7) Uani 1 1 d . . . . .
C3B C -0.07425(13) 0.19013(19) 0.34559(13) 0.0184(7) Uani 1 1 d . . . . .
C4B C -0.11201(15) 0.47291(19) 0.38633(14) 0.0312(8) Uani 1 1 d . . . . .
H4BA H -0.151855 0.432593 0.358656 0.037 Uiso 1 1 calc R U . . .
C5B C -0.07427(18) 0.5074(2) 0.34673(16) 0.0499(10) Uani 1 1 d . . . . .
H5BA H -0.105489 0.547352 0.311794 0.075 Uiso 1 1 calc R U . . .
H5BB H -0.059771 0.454418 0.328185 0.075 Uiso 1 1 calc R U . . .
H5BC H -0.033056 0.542996 0.374505 0.075 Uiso 1 1 calc R U . . .
C6B C -0.13985(16) 0.5532(2) 0.41335(16) 0.0446(9) Uani 1 1 d . . . . .
H6BA H -0.171388 0.591550 0.377560 0.067 Uiso 1 1 calc R U . . .
H6BB H -0.100729 0.591171 0.442193 0.067 Uiso 1 1 calc R U . . .
H6BC H -0.165200 0.528118 0.437567 0.067 Uiso 1 1 calc R U . . .
C7B C 0.08571(14) 0.02053(19) 0.46749(13) 0.0241(7) Uani 1 1 d . . . . .
H7BA H 0.042386 -0.014626 0.440679 0.029 Uiso 1 1 calc R U . . .
C8B C 0.12408(15) -0.03185(19) 0.53003(14) 0.0321(8) Uani 1 1 d . . . . .
H8BA H 0.094372 -0.036466 0.553645 0.048 Uiso 1 1 calc R U . . .
H8BB H 0.167100 0.001296 0.556586 0.048 Uiso 1 1 calc R U . . .
H8BC H 0.135605 -0.094298 0.520370 0.048 Uiso 1 1 calc R U . . .
C9B C 0.12949(15) 0.0303(2) 0.42934(14) 0.0354(8) Uani 1 1 d . . . . .
H9BA H 0.102688 0.063003 0.388737 0.053 Uiso 1 1 calc R U . . .
H9BB H 0.142380 -0.031495 0.419784 0.053 Uiso 1 1 calc R U . . .
H9BC H 0.171828 0.065551 0.454722 0.053 Uiso 1 1 calc R U . . .
C10B C -0.12043(15) 0.07216(19) 0.25843(13) 0.0266(7) Uani 1 1 d . . . . .
H10B H -0.073854 0.041212 0.279087 0.032 Uiso 1 1 calc R U . . .
C11B C -0.17272(18) 0.0172(2) 0.27392(15) 0.0488(10) Uani 1 1 d . . . . .
H11D H -0.156780 0.012770 0.320953 0.073 Uiso 1 1 calc R U . . .
H11E H -0.177183 -0.045309 0.255559 0.073 Uiso 1 1 calc R U . . .
H11F H -0.218107 0.048415 0.255295 0.073 Uiso 1 1 calc R U . . .
C12B C -0.14183(16) 0.0774(2) 0.18596(14) 0.0369(8) Uani 1 1 d . . . . .
H12D H -0.106641 0.112287 0.177283 0.055 Uiso 1 1 calc R U . . .
H12E H -0.186994 0.108899 0.165434 0.055 Uiso 1 1 calc R U . . .
H12F H -0.145674 0.014547 0.168350 0.055 Uiso 1 1 calc R U . . .

loop_
_atom_site_aniso_label
_atom_site_aniso_U_11
_atom_site_aniso_U_22
_atom_site_aniso_U_33
_atom_site_aniso_U_23
_atom_site_aniso_U_13
_atom_site_aniso_U_12
S2 0.0311(4) 0.0202(4) 0.0260(5) -0.0042(4) 0.0016(4) 0.0026(4)
N1B 0.0166(13) 0.0195(14) 0.0169(13) 0.0008(11) 0.0019(11) 0.0033(11)
N2B 0.0154(13) 0.0190(13) 0.0181(14) 0.0013(11) 0.0024(11) 0.0012(11)
N3B 0.0159(12) 0.0176(13) 0.0179(14) -0.0012(11) 0.0021(11) -0.0005(10)
N4B 0.0235(13) 0.0216(14) 0.0134(13) -0.0011(11) 0.0017(11) 0.0050(11)
S1 0.0255(4) 0.0407(5) 0.0241(5) -0.0034(4) 0.0129(4) -0.0034(4)
N1A 0.0171(13) 0.0242(14) 0.0169(13) -0.0009(11) 0.0051(11) -0.0010(11)
N2A 0.0189(13) 0.0209(13) 0.0120(13) -0.0018(11) 0.0025(11) -0.0006(11)
N3A 0.0183(13) 0.0224(14) 0.0170(14) -0.0006(11) 0.0041(11) -0.0013(11)
N4A 0.0166(13) 0.0364(15) 0.0117(13) -0.0005(11) 0.0004(11) -0.0024(11)
N5A 0.0142(12) 0.0279(14) 0.0150(14) 0.0009(11) 0.0017(11) 0.0019(11)
C1A 0.0231(17) 0.0191(16) 0.0222(18) -0.0020(14) 0.0107(14) -0.0037(13)
C2A 0.0186(16) 0.0160(16) 0.0204(17) 0.0006(13) 0.0067(14) -0.0032(13)
C3A 0.0212(16) 0.0127(15) 0.0202(17) -0.0015(13) 0.0079(14) -0.0037(13)
C4A 0.0252(17) 0.0345(19) 0.0264(18) -0.0048(15) 0.0114(15) -0.0061(15)
C5A 0.052(2) 0.041(2) 0.068(3) 0.011(2) 0.029(2) 0.0075(19)
C6A 0.040(2) 0.058(2) 0.049(2) -0.0001(19) 0.0273(19) -0.0043(18)
C7A 0.0226(16) 0.0291(18) 0.0228(17) -0.0004(14) 0.0110(14) -0.0013(14)
C8A 0.0217(18) 0.065(2) 0.043(2) 0.0157(19) 0.0129(16) 0.0064(17)
C9A 0.0270(18) 0.0351(19) 0.0259(18) -0.0040(15) 0.0111(15) -0.0091(15)
C10A 0.0180(15) 0.0296(17) 0.0157(16) -0.0053(14) 0.0037(13) -0.0004(14)
C11A 0.043(2) 0.039(2) 0.039(2) -0.0098(17) 0.0179(18) 0.0004(17)
C12A 0.038(2) 0.058(2) 0.0221(19) 0.0018(17) 0.0130(16) 0.0104(18)
S3 0.0271(4) 0.0412(5) 0.0273(5) 0.0025(4) 0.0152(4) 0.0001(4)
N1C 0.0175(13) 0.0325(15) 0.0205(14) 0.0013(12) 0.0069(11) -0.0002(11)
N2C 0.0133(12) 0.0281(14) 0.0194(14) 0.0016(11) 0.0050(11) -0.0005(11)
N3C 0.0198(13) 0.0255(14) 0.0186(14) -0.0008(11) 0.0087(11) -0.0020(11)
N4C 0.0166(13) 0.0410(16) 0.0146(13) 0.0004(12) 0.0024(11) 0.0015(12)
N5C 0.0114(14) 0.0369(16) 0.0215(16) 0.0004(12) 0.0028(12) 0.0023(13)
C1C 0.0218(16) 0.0215(16) 0.0245(18) -0.0002(14) 0.0093(14) -0.0005(14)
C2C 0.0201(16) 0.0200(16) 0.0208(18) 0.0013(14) 0.0059(14) -0.0015(13)
C3C 0.0205(16) 0.0183(16) 0.0181(17) 0.0002(13) 0.0059(14) 0.0016(13)
C4C 0.0251(17) 0.0355(19) 0.0333(19) -0.0025(16) 0.0155(15) -0.0028(15)
C5C 0.038(2) 0.049(2) 0.081(3) 0.010(2) 0.038(2) 0.0053(18)
C6C 0.047(2) 0.034(2) 0.060(3) 0.0044(18) 0.028(2) 0.0022(17)
C7C 0.0191(16) 0.0396(19) 0.0227(17) 0.0033(15) 0.0071(14) 0.0011(15)
C8C 0.0240(18) 0.063(2) 0.046(2) -0.0056(19) 0.0135(17) -0.0105(17)
C9C 0.034(2) 0.049(2) 0.040(2) -0.0025(18) 0.0176(17) 0.0049(17)
C10C 0.0155(15) 0.0288(18) 0.0241(17) -0.0047(14) 0.0069(13) -0.0016(13)
C11C 0.041(2) 0.039(2) 0.052(2) -0.0105(18) 0.0263(19) -0.0031(17)
C12C 0.0319(19) 0.070(3) 0.0208(19) -0.0015(17) 0.0123(16) 0.0074(17)
S4 0.0281(4) 0.0274(5) 0.0252(5) -0.0063(4) 0.0025(4) 0.0037(4)
N1D 0.0179(13) 0.0236(14) 0.0193(14) 0.0004(12) 0.0038(11) 0.0027(11)
N2D 0.0183(13) 0.0239(14) 0.0162(14) 0.0001(11) 0.0039(11) -0.0005(11)
N3D 0.0206(13) 0.0210(14) 0.0183(14) -0.0021(11) 0.0063(11) -0.0007(11)
N4D 0.0198(14) 0.0276(15) 0.0196(14) -0.0023(12) -0.0019(11) 0.0040(11)
N5D 0.0190(13) 0.0233(14) 0.0213(14) -0.0029(12) 0.0012(11) 0.0040(11)
C1D 0.0216(16) 0.0242(17) 0.0171(17) -0.0002(14) 0.0074(14) -0.0039(14)
C2D 0.0192(16) 0.0236(17) 0.0214(18) 0.0037(14) 0.0079(14) -0.0022(14)
C3D 0.0203(16) 0.0212(17) 0.0160(16) 0.0004(14) 0.0074(14) -0.0029(14)
C4D 0.0250(18) 0.0239(18) 0.031(2) -0.0029(16) 0.0049(15) -0.0026(15)
C5D 0.045(2) 0.040(2) 0.035(2) 0.0005(17) 0.0098(18) 0.0006(17)
C6D 0.038(2) 0.034(2) 0.043(2) -0.0029(17) 0.0051(17) 0.0059(17)
C7D 0.0257(17) 0.0250(18) 0.0227(17) -0.0016(14) 0.0038(14) 0.0061(14)
C8D 0.041(2) 0.040(2) 0.049(2) -0.0026(18) 0.0248(18) 0.0074(17)
C9D 0.057(2) 0.040(2) 0.067(3) 0.017(2) 0.033(2) 0.0117(19)
C10D 0.0305(18) 0.0269(18) 0.0219(18) -0.0016(15) 0.0021(15) 0.0048(15)
C11D 0.060(3) 0.054(2) 0.047(2) -0.0179(19) 0.027(2) 0.004(2)
C12D 0.044(2) 0.034(2) 0.050(2) -0.0178(18) -0.0035(19) -0.0049(17)
N5B 0.0227(13) 0.0148(13) 0.0171(14) 0.0038(11) 0.0005(11) 0.0043(11)
C1B 0.0192(16) 0.0172(16) 0.0242(18) -0.0015(14) 0.0098(14) -0.0049(13)
C2B 0.0170(15) 0.0195(17) 0.0187(17) 0.0018(14) 0.0062(14) -0.0030(13)
C3B 0.0152(15) 0.0197(16) 0.0179(17) 0.0017(14) 0.0046(14) -0.0023(13)
C4B 0.0253(18) 0.0191(17) 0.037(2) 0.0015(15) 0.0003(15) 0.0021(14)
C5B 0.062(3) 0.033(2) 0.047(2) 0.0114(18) 0.015(2) 0.0062(18)
C6B 0.032(2) 0.0256(19) 0.061(2) -0.0065(17) 0.0038(18) 0.0060(16)
C7B 0.0205(16) 0.0226(17) 0.0234(17) -0.0025(14) 0.0031(14) 0.0038(13)
C8B 0.0369(19) 0.0230(18) 0.0292(19) 0.0034(15) 0.0064(16) 0.0030(15)
C9B 0.039(2) 0.036(2) 0.0304(19) 0.0004(16) 0.0132(16) 0.0069(16)
C10B 0.0328(18) 0.0200(17) 0.0168(17) -0.0044(14) -0.0002(14) 0.0067(14)
C11B 0.079(3) 0.026(2) 0.036(2) -0.0034(16) 0.018(2) -0.0173(19)
C12B 0.038(2) 0.038(2) 0.027(2) -0.0071(16) 0.0063(16) 0.0044(16)

loop_
_atom_type_symbol
_atom_type_description
_atom_type_scat_dispersion_real
_atom_type_scat_dispersion_imag
_atom_type_scat_source
C C 0.0033 0.0016 'International Tables Vol C Tables 4.2.6.8 and 6.1.1.4'
H H 0.0000 0.0000 'International Tables Vol C Tables 4.2.6.8 and 6.1.1.4'
N N 0.0061 0.0033 'International Tables Vol C Tables 4.2.6.8 and 6.1.1.4'
S S 0.1246 0.1234 'International Tables Vol C Tables 4.2.6.8 and 6.1.1.4'

loop_
_geom_angle_atom_site_label_1
_geom_angle_atom_site_label_2
_geom_angle_atom_site_label_3
_geom_angle
_geom_angle_site_symmetry_1
_geom_angle_site_symmetry_3
_geom_angle_publ_flag
C1B S2 C4B 104.87(14) . . ?
C1B N1B C2B 113.7(2) . . ?
C3B N2B C2B 114.0(2) . . ?
C1B N3B C3B 113.3(2) . . ?
C2B N4B C7B 125.0(2) . . ?
C2B N4B H4BB 117.5 . . ?
C7B N4B H4BB 117.5 . . ?
C1A S1 C4A 103.35(13) . . ?
C1A N1A C2A 114.0(2) . . ?
C3A N2A C2A 113.8(2) . . ?
C1A N3A C3A 112.9(2) . . ?
C2A N4A C7A 124.2(2) . . ?
C2A N4A H4AB 117.9 . . ?
C7A N4A H4AB 117.9 . . ?
C3A N5A C10A 123.7(2) . . ?
C3A N5A H5AD 118.1 . . ?
C10A N5A H5AD 118.1 . . ?
N3A C1A N1A 127.1(3) . . ?
N3A C1A S1 119.7(2) . . ?
N1A C1A S1 113.1(2) . . ?
N4A C2A N2A 117.7(2) . . ?
N4A C2A N1A 117.0(2) . . ?
N2A C2A N1A 125.3(2) . . ?
N2A C3A N5A 117.6(2) . . ?
N2A C3A N3A 126.5(2) . . ?
N5A C3A N3A 116.0(2) . . ?
C5A C4A C6A 111.6(3) . . ?
C5A C4A S1 111.4(2) . . ?
C6A C4A S1 107.3(2) . . ?
C5A C4A H4AA 108.8 . . ?
C6A C4A H4AA 108.8 . . ?
S1 C4A H4AA 108.8 . . ?
C4A C5A H5AA 109.5 . . ?
C4A C5A H5AB 109.5 . . ?
H5AA C5A H5AB 109.5 . . ?
C4A C5A H5AC 109.5 . . ?
H5AA C5A H5AC 109.5 . . ?
H5AB C5A H5AC 109.5 . . ?
C4A C6A H6AA 109.5 . . ?
C4A C6A H6AB 109.5 . . ?
H6AA C6A H6AB 109.5 . . ?
C4A C6A H6AC 109.5 . . ?
H6AA C6A H6AC 109.5 . . ?
H6AB C6A H6AC 109.5 . . ?
N4A C7A C8A 108.1(2) . . ?
N4A C7A C9A 111.9(2) . . ?
C8A C7A C9A 110.8(2) . . ?
N4A C7A H7AA 108.7 . . ?
C8A C7A H7AA 108.7 . . ?
C9A C7A H7AA 108.7 . . ?
C7A C8A H8AA 109.5 . . ?
C7A C8A H8AB 109.5 . . ?
H8AA C8A H8AB 109.5 . . ?
C7A C8A H8AC 109.5 . . ?
H8AA C8A H8AC 109.5 . . ?
H8AB C8A H8AC 109.5 . . ?
C7A C9A H9AA 109.5 . . ?
C7A C9A H9AB 109.5 . . ?
H9AA C9A H9AB 109.5 . . ?
C7A C9A H9AC 109.5 . . ?
H9AA C9A H9AC 109.5 . . ?
H9AB C9A H9AC 109.5 . . ?
N5A C10A C11A 110.9(2) . . ?
N5A C10A C12A 109.7(2) . . ?
C11A C10A C12A 112.1(2) . . ?
N5A C10A H10A 108.0 . . ?
C11A C10A H10A 108.0 . . ?
C12A C10A H10A 108.0 . . ?
C10A C11A H11A 109.5 . . ?
C10A C11A H11B 109.5 . . ?
H11A C11A H11B 109.5 . . ?
C10A C11A H11C 109.5 . . ?
H11A C11A H11C 109.5 . . ?
H11B C11A H11C 109.5 . . ?
C10A C12A H12A 109.5 . . ?
C10A C12A H12B 109.5 . . ?
H12A C12A H12B 109.5 . . ?
C10A C12A H12C 109.5 . . ?
H12A C12A H12C 109.5 . . ?
H12B C12A H12C 109.5 . . ?
C1C S3 C4C 103.08(13) . . ?
C1C N1C C2C 113.9(2) . . ?
C3C N2C C2C 113.7(2) . . ?
C1C N3C C3C 113.2(2) . . ?
C2C N4C C7C 124.2(2) . . ?
C2C N4C H4CB 117.9 . . ?
C7C N4C H4CB 117.9 . . ?
C3C N5C C10C 123.1(2) . . ?
C3C N5C H5CD 115.1(19) . . ?
C10C N5C H5CD 117.6(19) . . ?
N1C C1C N3C 127.4(3) . . ?
N1C C1C S3 114.1(2) . . ?
N3C C1C S3 118.5(2) . . ?
N4C C2C N2C 117.4(3) . . ?
N4C C2C N1C 117.1(2) . . ?
N2C C2C N1C 125.4(2) . . ?
N2C C3C N5C 117.8(3) . . ?
N2C C3C N3C 126.4(2) . . ?
N5C C3C N3C 115.7(2) . . ?
C5C C4C C6C 111.1(3) . . ?
C5C C4C S3 106.9(2) . . ?
C6C C4C S3 111.0(2) . . ?
C5C C4C H4CA 109.3 . . ?
C6C C4C H4CA 109.3 . . ?
S3 C4C H4CA 109.3 . . ?
C4C C5C H5CA 109.5 . . ?
C4C C5C H5CB 109.5 . . ?
H5CA C5C H5CB 109.5 . . ?
C4C C5C H5CC 109.5 . . ?
H5CA C5C H5CC 109.5 . . ?
H5CB C5C H5CC 109.5 . . ?
C4C C6C H6CA 109.5 . . ?
C4C C6C H6CB 109.5 . . ?
H6CA C6C H6CB 109.5 . . ?
C4C C6C H6CC 109.5 . . ?
H6CA C6C H6CC 109.5 . . ?
H6CB C6C H6CC 109.5 . . ?
N4C C7C C8C 108.7(2) . . ?
N4C C7C C9C 112.2(2) . . ?
C8C C7C C9C 111.8(2) . . ?
N4C C7C H7CA 108.0 . . ?
C8C C7C H7CA 108.0 . . ?
C9C C7C H7CA 108.0 . . ?
C7C C8C H8CA 109.5 . . ?
C7C C8C H8CB 109.5 . . ?
H8CA C8C H8CB 109.5 . . ?
C7C C8C H8CC 109.5 . . ?
H8CA C8C H8CC 109.5 . . ?
H8CB C8C H8CC 109.5 . . ?
C7C C9C H9CA 109.5 . . ?
C7C C9C H9CB 109.5 . . ?
H9CA C9C H9CB 109.5 . . ?
C7C C9C H9CC 109.5 . . ?
H9CA C9C H9CC 109.5 . . ?
H9CB C9C H9CC 109.5 . . ?
N5C C10C C12C 109.4(2) . . ?
N5C C10C C11C 109.9(2) . . ?
C12C C10C C11C 112.2(2) . . ?
N5C C10C H10C 108.4 . . ?
C12C C10C H10C 108.4 . . ?
C11C C10C H10C 108.4 . . ?
C10C C11C H11G 109.5 . . ?
C10C C11C H11H 109.5 . . ?
H11G C11C H11H 109.5 . . ?
C10C C11C H11I 109.5 . . ?
H11G C11C H11I 109.5 . . ?
H11H C11C H11I 109.5 . . ?
C10C C12C H12G 109.5 . . ?
C10C C12C H12H 109.5 . . ?
H12G C12C H12H 109.5 . . ?
C10C C12C H12I 109.5 . . ?
H12G C12C H12I 109.5 . . ?
H12H C12C H12I 109.5 . . ?
C1D S4 C4D 106.06(14) . . ?
C1D N1D C2D 114.4(2) . . ?
C2D N2D C3D 114.1(2) . . ?
C1D N3D C3D 113.0(2) . . ?
C2D N4D C7D 124.9(2) . . ?
C2D N4D H4DB 117.5 . . ?
C7D N4D H4DB 117.5 . . ?
C3D N5D C10D 125.0(2) . . ?
C3D N5D H5DD 117.5 . . ?
C10D N5D H5DD 117.5 . . ?
N1D C1D N3D 126.8(3) . . ?
N1D C1D S4 112.5(2) . . ?
N3D C1D S4 120.7(2) . . ?
N2D C2D N4D 119.0(3) . . ?
N2D C2D N1D 125.3(2) . . ?
N4D C2D N1D 115.7(2) . . ?
N2D C3D N5D 118.1(2) . . ?
N2D C3D N3D 126.3(2) . . ?
N5D C3D N3D 115.6(2) . . ?
C5D C4D C6D 112.1(3) . . ?
C5D C4D S4 111.5(2) . . ?
C6D C4D S4 106.1(2) . . ?
C5D C4D H4DA 110.1(15) . . ?
C6D C4D H4DA 111.6(15) . . ?
S4 C4D H4DA 105.3(15) . . ?
C4D C5D H5DA 109.5 . . ?
C4D C5D H5DB 109.5 . . ?
H5DA C5D H5DB 109.5 . . ?
C4D C5D H5DC 109.5 . . ?
H5DA C5D H5DC 109.5 . . ?
H5DB C5D H5DC 109.5 . . ?
C4D C6D H6DA 109.5 . . ?
C4D C6D H6DB 109.5 . . ?
H6DA C6D H6DB 109.5 . . ?
C4D C6D H6DC 109.5 . . ?
H6DA C6D H6DC 109.5 . . ?
H6DB C6D H6DC 109.5 . . ?
N4D C7D C9D 109.4(2) . . ?
N4D C7D C8D 110.9(2) . . ?
C9D C7D C8D 111.9(3) . . ?
N4D C7D H7DA 108.2 . . ?
C9D C7D H7DA 108.2 . . ?
C8D C7D H7DA 108.2 . . ?
C7D C8D H8DA 109.5 . . ?
C7D C8D H8DB 109.5 . . ?
H8DA C8D H8DB 109.5 . . ?
C7D C8D H8DC 109.5 . . ?
H8DA C8D H8DC 109.5 . . ?
H8DB C8D H8DC 109.5 . . ?
C7D C9D H9DA 109.5 . . ?
C7D C9D H9DB 109.5 . . ?
H9DA C9D H9DB 109.5 . . ?
C7D C9D H9DC 109.5 . . ?
H9DA C9D H9DC 109.5 . . ?
H9DB C9D H9DC 109.5 . . ?
N5D C10D C11D 111.2(3) . . ?
N5D C10D C12D 108.4(2) . . ?
C11D C10D C12D 111.8(3) . . ?
N5D C10D H10D 108.4 . . ?
C11D C10D H10D 108.4 . . ?
C12D C10D H10D 108.4 . . ?
C10D C11D H11J 109.5 . . ?
C10D C11D H11K 109.5 . . ?
H11J C11D H11K 109.5 . . ?
C10D C11D H11L 109.5 . . ?
H11J C11D H11L 109.5 . . ?
H11K C11D H11L 109.5 . . ?
C10D C12D H12J 109.5 . . ?
C10D C12D H12K 109.5 . . ?
H12J C12D H12K 109.5 . . ?
C10D C12D H12L 109.5 . . ?
H12J C12D H12L 109.5 . . ?
H12K C12D H12L 109.5 . . ?
C3B N5B C10B 124.4(2) . . ?
C3B N5B H5BD 117.8 . . ?
C10B N5B H5BD 117.8 . . ?
N3B C1B N1B 127.2(2) . . ?
N3B C1B S2 120.3(2) . . ?
N1B C1B S2 112.5(2) . . ?
N4B C2B N2B 119.0(2) . . ?
N4B C2B N1B 115.4(2) . . ?
N2B C2B N1B 125.7(2) . . ?
N2B C3B N5B 119.2(2) . . ?
N2B C3B N3B 126.1(2) . . ?
N5B C3B N3B 114.7(2) . . ?
C5B C4B C6B 111.8(3) . . ?
C5B C4B S2 110.9(2) . . ?
C6B C4B S2 106.5(2) . . ?
C5B C4B H4BA 109.2 . . ?
C6B C4B H4BA 109.2 . . ?
S2 C4B H4BA 109.2 . . ?
C4B C5B H5BA 109.5 . . ?
C4B C5B H5BB 109.5 . . ?
H5BA C5B H5BB 109.5 . . ?
C4B C5B H5BC 109.5 . . ?
H5BA C5B H5BC 109.5 . . ?
H5BB C5B H5BC 109.5 . . ?
C4B C6B H6BA 109.5 . . ?
C4B C6B H6BB 109.5 . . ?
H6BA C6B H6BB 109.5 . . ?
C4B C6B H6BC 109.5 . . ?
H6BA C6B H6BC 109.5 . . ?
H6BB C6B H6BC 109.5 . . ?
N4B C7B C9B 111.3(2) . . ?
N4B C7B C8B 108.3(2) . . ?
C9B C7B C8B 111.6(2) . . ?
N4B C7B H7BA 108.5 . . ?
C9B C7B H7BA 108.5 . . ?
C8B C7B H7BA 108.5 . . ?
C7B C8B H8BA 109.5 . . ?
C7B C8B H8BB 109.5 . . ?
H8BA C8B H8BB 109.5 . . ?
C7B C8B H8BC 109.5 . . ?
H8BA C8B H8BC 109.5 . . ?
H8BB C8B H8BC 109.5 . . ?
C7B C9B H9BA 109.5 . . ?
C7B C9B H9BB 109.5 . . ?
H9BA C9B H9BB 109.5 . . ?
C7B C9B H9BC 109.5 . . ?
H9BA C9B H9BC 109.5 . . ?
H9BB C9B H9BC 109.5 . . ?
N5B C10B C11B 109.7(2) . . ?
N5B C10B C12B 109.2(2) . . ?
C11B C10B C12B 111.1(2) . . ?
N5B C10B H10B 109.0 . . ?
C11B C10B H10B 109.0 . . ?
C12B C10B H10B 109.0 . . ?
C10B C11B H11D 109.5 . . ?
C10B C11B H11E 109.5 . . ?
H11D C11B H11E 109.5 . . ?
C10B C11B H11F 109.5 . . ?
H11D C11B H11F 109.5 . . ?
H11E C11B H11F 109.5 . . ?
C10B C12B H12D 109.5 . . ?
C10B C12B H12E 109.5 . . ?
H12D C12B H12E 109.5 . . ?
C10B C12B H12F 109.5 . . ?
H12D C12B H12F 109.5 . . ?
H12E C12B H12F 109.5 . . ?

loop_
_geom_bond_atom_site_label_1
_geom_bond_atom_site_label_2
_geom_bond_distance
_geom_bond_site_symmetry_2
_geom_bond_publ_flag
S2 C1B 1.754(3) . ?
S2 C4B 1.816(3) . ?
N1B C1B 1.330(3) . ?
N1B C2B 1.361(3) . ?
N2B C3B 1.335(3) . ?
N2B C2B 1.341(3) . ?
N3B C1B 1.328(3) . ?
N3B C3B 1.366(3) . ?
N4B C2B 1.337(3) . ?
N4B C7B 1.460(3) . ?
N4B H4BB 0.8800 . ?
S1 C1A 1.759(3) . ?
S1 C4A 1.827(3) . ?
N1A C1A 1.333(3) . ?
N1A C2A 1.350(3) . ?
N2A C3A 1.336(3) . ?
N2A C2A 1.348(3) . ?
N3A C1A 1.330(3) . ?
N3A C3A 1.357(3) . ?
N4A C2A 1.332(3) . ?
N4A C7A 1.458(3) . ?
N4A H4AB 0.8800 . ?
N5A C3A 1.344(3) . ?
N5A C10A 1.452(3) . ?
N5A H5AD 0.8800 . ?
C4A C5A 1.507(4) . ?
C4A C6A 1.525(4) . ?
C4A H4AA 1.0000 . ?
C5A H5AA 0.9800 . ?
C5A H5AB 0.9800 . ?
C5A H5AC 0.9800 . ?
C6A H6AA 0.9800 . ?
C6A H6AB 0.9800 . ?
C6A H6AC 0.9800 . ?
C7A C8A 1.508(4) . ?
C7A C9A 1.526(4) . ?
C7A H7AA 1.0000 . ?
C8A H8AA 0.9800 . ?
C8A H8AB 0.9800 . ?
C8A H8AC 0.9800 . ?
C9A H9AA 0.9800 . ?
C9A H9AB 0.9800 . ?
C9A H9AC 0.9800 . ?
C10A C11A 1.512(4) . ?
C10A C12A 1.518(4) . ?
C10A H10A 1.0000 . ?
C11A H11A 0.9800 . ?
C11A H11B 0.9800 . ?
C11A H11C 0.9800 . ?
C12A H12A 0.9800 . ?
C12A H12B 0.9800 . ?
C12A H12C 0.9800 . ?
S3 C1C 1.761(3) . ?
S3 C4C 1.827(3) . ?
N1C C1C 1.327(3) . ?
N1C C2C 1.353(3) . ?
N2C C3C 1.339(3) . ?
N2C C2C 1.352(3) . ?
N3C C1C 1.331(3) . ?
N3C C3C 1.354(3) . ?
N4C C2C 1.330(3) . ?
N4C C7C 1.461(3) . ?
N4C H4CB 0.8800 . ?
N5C C3C 1.344(3) . ?
N5C C10C 1.458(3) . ?
N5C H5CD 0.79(2) . ?
C4C C5C 1.513(4) . ?
C4C C6C 1.520(4) . ?
C4C H4CA 1.0000 . ?
C5C H5CA 0.9800 . ?
C5C H5CB 0.9800 . ?
C5C H5CC 0.9800 . ?
C6C H6CA 0.9800 . ?
C6C H6CB 0.9800 . ?
C6C H6CC 0.9800 . ?
C7C C8C 1.514(4) . ?
C7C C9C 1.515(4) . ?
C7C H7CA 1.0000 . ?
C8C H8CA 0.9800 . ?
C8C H8CB 0.9800 . ?
C8C H8CC 0.9800 . ?
C9C H9CA 0.9800 . ?
C9C H9CB 0.9800 . ?
C9C H9CC 0.9800 . ?
C10C C12C 1.515(4) . ?
C10C C11C 1.517(4) . ?
C10C H10C 1.0000 . ?
C11C H11G 0.9800 . ?
C11C H11H 0.9800 . ?
C11C H11I 0.9800 . ?
C12C H12G 0.9800 . ?
C12C H12H 0.9800 . ?
C12C H12I 0.9800 . ?
S4 C1D 1.748(3) . ?
S4 C4D 1.820(3) . ?
N1D C1D 1.331(3) . ?
N1D C2D 1.359(3) . ?
N2D C2D 1.337(3) . ?
N2D C3D 1.342(3) . ?
N3D C1D 1.337(3) . ?
N3D C3D 1.363(3) . ?
N4D C2D 1.339(3) . ?
N4D C7D 1.452(3) . ?
N4D H4DB 0.8800 . ?
N5D C3D 1.343(3) . ?
N5D C10D 1.464(3) . ?
N5D H5DD 0.8800 . ?
C4D C5D 1.507(4) . ?
C4D C6D 1.529(4) . ?
C4D H4DA 0.96(2) . ?
C5D H5DA 0.9800 . ?
C5D H5DB 0.9800 . ?
C5D H5DC 0.9800 . ?
C6D H6DA 0.9800 . ?
C6D H6DB 0.9800 . ?
C6D H6DC 0.9800 . ?
C7D C9D 1.505(4) . ?
C7D C8D 1.513(4) . ?
C7D H7DA 1.0000 . ?
C8D H8DA 0.9800 . ?
C8D H8DB 0.9800 . ?
C8D H8DC 0.9800 . ?
C9D H9DA 0.9800 . ?
C9D H9DB 0.9800 . ?
C9D H9DC 0.9800 . ?
C10D C11D 1.510(4) . ?
C10D C12D 1.519(4) . ?
C10D H10D 1.0000 . ?
C11D H11J 0.9800 . ?
C11D H11K 0.9800 . ?
C11D H11L 0.9800 . ?
C12D H12J 0.9800 . ?
C12D H12K 0.9800 . ?
C12D H12L 0.9800 . ?
N5B C3B 1.342(3) . ?
N5B C10B 1.463(3) . ?
N5B H5BD 0.8800 . ?
C4B C5B 1.509(4) . ?
C4B C6B 1.535(4) . ?
C4B H4BA 1.0000 . ?
C5B H5BA 0.9800 . ?
C5B H5BB 0.9800 . ?
C5B H5BC 0.9800 . ?
C6B H6BA 0.9800 . ?
C6B H6BB 0.9800 . ?
C6B H6BC 0.9800 . ?
C7B C9B 1.510(4) . ?
C7B C8B 1.513(4) . ?
C7B H7BA 1.0000 . ?
C8B H8BA 0.9800 . ?
C8B H8BB 0.9800 . ?
C8B H8BC 0.9800 . ?
C9B H9BA 0.9800 . ?
C9B H9BB 0.9800 . ?
C9B H9BC 0.9800 . ?
C10B C11B 1.511(4) . ?
C10B C12B 1.517(4) . ?
C10B H10B 1.0000 . ?
C11B H11D 0.9800 . ?
C11B H11E 0.9800 . ?
C11B H11F 0.9800 . ?
C12B H12D 0.9800 . ?
C12B H12E 0.9800 . ?
C12B H12F 0.9800 . ?

loop_
_geom_hbond_atom_site_label_D
_geom_hbond_atom_site_label_H
_geom_hbond_atom_site_label_A
_geom_hbond_distance_DH
_geom_hbond_distance_HA
_geom_hbond_distance_DA
_geom_hbond_angle_DHA
_geom_hbond_site_symmetry_A
_geom_hbond_publ_flag
N4B H4BB N1A 0.88 2.17 3.034(3) 167.7 . yes
N4A H4AB N1B 0.88 2.20 3.065(3) 168.1 . yes
N5A H5AD N3B 0.88 2.20 3.053(3) 164.0 4_666 yes
C8A H8AA S2 0.98 2.88 3.748(3) 148.2 . yes
C9A H9AA N2A 0.98 2.57 3.125(3) 115.6 . yes
N4C H4CB N1D 0.88 2.12 2.995(3) 175.4 . yes
N5C H5CD N3D 0.79(2) 2.26(2) 3.043(3) 177(3) 4_565 yes
N4D H4DB N1C 0.88 2.23 3.090(3) 164.5 . yes
N5D H5DD N3C 0.88 2.15 3.019(3) 169.5 4_666 yes
C4D H4DA N5C 0.96(2) 2.65(3) 3.593(4) 168(2) 4_666 yes
C8D H8DB S3 0.98 3.00 3.833(3) 144.0 . yes
N5B H5BD N3A 0.88 2.21 3.033(3) 155.0 4_565 yes

loop_
_geom_torsion_atom_site_label_1
_geom_torsion_atom_site_label_2
_geom_torsion_atom_site_label_3
_geom_torsion_atom_site_label_4
_geom_torsion
_geom_torsion_site_symmetry_1
_geom_torsion_site_symmetry_2
_geom_torsion_site_symmetry_3
_geom_torsion_site_symmetry_4
_geom_torsion_publ_flag
C3A N3A C1A N1A 0.1(4) . . . . ?
C3A N3A C1A S1 179.97(18) . . . . ?
C2A N1A C1A N3A 4.3(4) . . . . ?
C2A N1A C1A S1 -175.58(18) . . . . ?
C4A S1 C1A N3A 13.6(3) . . . . ?
C4A S1 C1A N1A -166.5(2) . . . . ?
C7A N4A C2A N2A -2.3(4) . . . . ?
C7A N4A C2A N1A 177.6(2) . . . . ?
C3A N2A C2A N4A 179.6(2) . . . . ?
C3A N2A C2A N1A -0.3(4) . . . . ?
C1A N1A C2A N4A 175.9(2) . . . . ?
C1A N1A C2A N2A -4.1(4) . . . . ?
C2A N2A C3A N5A -174.5(2) . . . . ?
C2A N2A C3A N3A 5.7(4) . . . . ?
C10A N5A C3A N2A -2.4(4) . . . . ?
C10A N5A C3A N3A 177.5(2) . . . . ?
C1A N3A C3A N2A -5.6(4) . . . . ?
C1A N3A C3A N5A 174.6(2) . . . . ?
C1A S1 C4A C5A 77.9(2) . . . . ?
C1A S1 C4A C6A -159.7(2) . . . . ?
C2A N4A C7A C8A 167.6(3) . . . . ?
C2A N4A C7A C9A -70.1(3) . . . . ?
C3A N5A C10A C11A -83.1(3) . . . . ?
C3A N5A C10A C12A 152.5(2) . . . . ?
C2C N1C C1C N3C -1.2(4) . . . . ?
C2C N1C C1C S3 175.48(19) . . . . ?
C3C N3C C1C N1C -0.2(4) . . . . ?
C3C N3C C1C S3 -176.70(19) . . . . ?
C4C S3 C1C N1C 160.0(2) . . . . ?
C4C S3 C1C N3C -23.0(3) . . . . ?
C7C N4C C2C N2C 5.9(4) . . . . ?
C7C N4C C2C N1C -172.6(2) . . . . ?
C3C N2C C2C N4C -179.1(2) . . . . ?
C3C N2C C2C N1C -0.7(4) . . . . ?
C1C N1C C2C N4C -180.0(2) . . . . ?
C1C N1C C2C N2C 1.7(4) . . . . ?
C2C N2C C3C N5C 178.7(2) . . . . ?
C2C N2C C3C N3C -0.9(4) . . . . ?
C10C N5C C3C N2C 18.2(4) . . . . ?
C10C N5C C3C N3C -162.2(2) . . . . ?
C1C N3C C3C N2C 1.3(4) . . . . ?
C1C N3C C3C N5C -178.3(2) . . . . ?
C1C S3 C4C C5C 168.6(2) . . . . ?
C1C S3 C4C C6C -70.1(2) . . . . ?
C2C N4C C7C C8C 148.6(3) . . . . ?
C2C N4C C7C C9C -87.3(3) . . . . ?
C3C N5C C10C C12C -162.9(3) . . . . ?
C3C N5C C10C C11C 73.5(3) . . . . ?
C2D N1D C1D N3D -2.5(4) . . . . ?
C2D N1D C1D S4 178.50(19) . . . . ?
C3D N3D C1D N1D -0.9(4) . . . . ?
C3D N3D C1D S4 178.02(19) . . . . ?
C4D S4 C1D N1D -164.8(2) . . . . ?
C4D S4 C1D N3D 16.2(3) . . . . ?
C3D N2D C2D N4D 176.0(2) . . . . ?
C3D N2D C2D N1D -2.8(4) . . . . ?
C7D N4D C2D N2D 6.4(4) . . . . ?
C7D N4D C2D N1D -174.7(2) . . . . ?
C1D N1D C2D N2D 4.5(4) . . . . ?
C1D N1D C2D N4D -174.3(2) . . . . ?
C2D N2D C3D N5D 177.8(2) . . . . ?
C2D N2D C3D N3D -1.3(4) . . . . ?
C10D N5D C3D N2D -4.2(4) . . . . ?
C10D N5D C3D N3D 175.0(2) . . . . ?
C1D N3D C3D N2D 3.0(4) . . . . ?
C1D N3D C3D N5D -176.1(2) . . . . ?
C1D S4 C4D C5D 68.7(2) . . . . ?
C1D S4 C4D C6D -169.0(2) . . . . ?
C2D N4D C7D C9D 101.6(3) . . . . ?
C2D N4D C7D C8D -134.5(3) . . . . ?
C3D N5D C10D C11D 79.8(3) . . . . ?
C3D N5D C10D C12D -156.8(3) . . . . ?
C3B N3B C1B N1B -0.9(4) . . . . ?
C3B N3B C1B S2 -179.96(19) . . . . ?
C2B N1B C1B N3B 2.5(4) . . . . ?
C2B N1B C1B S2 -178.43(18) . . . . ?
C4B S2 C1B N3B -11.1(3) . . . . ?
C4B S2 C1B N1B 169.8(2) . . . . ?
C7B N4B C2B N2B 1.7(4) . . . . ?
C7B N4B C2B N1B -178.5(2) . . . . ?
C3B N2B C2B N4B -177.2(2) . . . . ?
C3B N2B C2B N1B 2.9(4) . . . . ?
C1B N1B C2B N4B 176.6(2) . . . . ?
C1B N1B C2B N2B -3.6(4) . . . . ?
C2B N2B C3B N5B 178.0(2) . . . . ?
C2B N2B C3B N3B -1.1(4) . . . . ?
C10B N5B C3B N2B 13.5(4) . . . . ?
C10B N5B C3B N3B -167.4(2) . . . . ?
C1B N3B C3B N2B 0.2(4) . . . . ?
C1B N3B C3B N5B -178.9(2) . . . . ?
C1B S2 C4B C5B -76.4(2) . . . . ?
C1B S2 C4B C6B 161.7(2) . . . . ?
C2B N4B C7B C9B 80.0(3) . . . . ?
C2B N4B C7B C8B -156.9(2) . . . . ?
C3B N5B C10B C11B 83.8(3) . . . . ?
C3B N5B C10B C12B -154.2(3) . . . . ?
